data_7009902
loop_
_publ_author_name
'da Silva, Ana C.'
'Piotrowski, Holger'
'Mayer, Peter'
'Polborn, Kurt'
'Severin, Kay'

_publ_section_title
;
 Heterometallic bromo-bridged complexes with a Re(CO)3 fragment
;
_journal_issue 17
_journal_name_full 'Journal of the Chemical Society, Dalton Transactions'
_journal_page_first 2960
_journal_paper_doi 10.1039/b004262p
_journal_year 2000
_chemical_compound_source
;

;
_chemical_formula_moiety 'Re2, Br3, 6(C O), Ru2, Br3, 2(C12 H18)'
_chemical_formula_sum 'C30 H36 Br6 O6 Re2 Ru2'
_chemical_formula_weight 1546.58
_chemical_name_common Re2Br3(CO)6+Ru2Br3(C12H18)2
_chemical_name_systematic ?
_space_group_IT_number 14
_symmetry_cell_setting monoclinic
_symmetry_Int_Tables_number 14
_symmetry_space_group_name_Hall '-P 2yn'
_symmetry_space_group_name_H-M 'P 1 21/n 1'
_atom_sites_solution_hydrogens geom
_atom_sites_solution_primary direct
_atom_sites_solution_secondary difmap
_audit_block_code Re2_Ru2_Br_CO_(C12H18)_e094_Beck
_audit_creation_date 16-Apr-00
_audit_creation_method 'form98_1/compatible with shelxl97-2'
_cell_angle_alpha 90
_cell_angle_beta 91.680(8)
_cell_angle_gamma 90
_cell_formula_units_Z 4
_cell_length_a 15.3340(11)
_cell_length_b 15.1881(9)
_cell_length_c 17.0439(10)
_cell_measurement_reflns_used 5000
_cell_measurement_temperature 200(3)
_cell_measurement_theta_max 28.0
_cell_measurement_theta_min 2.2
_cell_volume 3967.7(4)
_computing_cell_refinement 'Stoe IPDS software (Darmstadt, Germany)'
_computing_data_collection 'Stoe IPDS software (Darmstadt, Germany)'
_computing_data_reduction 'Stoe IPDS software (Darmstadt, Germany)'
_computing_molecular_graphics
;ORTEP (M. N. Burnett, C. K. Johnson, ORTEP-III: Oak Ridge Thermal Ellipsoid
 Plot Program for Crystal Structure Illustrations, Oak Ridge National
 Laboratory Report ORNL-6895, 1996). Windows version (L. J. Farrugia, Univ.
 Glasgow) used --- SCHAKAL (E. Keller, University of  Freiburg (Breisgau),
 Germany, 1995).
;
_computing_publication_material
;PLATON (A. L. Spek, Acta Crystallogr, Sect. A, 1990, 46, C34, 1995 version).
--- T.B.Cohen, Pure Appl. Chem. 1996,68,2339-2359 (atomic masses).
;
_computing_structure_refinement 'SHELXL-97 (G. M. Sheldrick. University of G\"ottingen, 97-2 version)'
_computing_structure_solution
;
SIR97 (Cascarano et al.,Acta Crystallogr., Sect A, 1996, C79)
;
_diffrn_ambient_temperature 200(3)
_diffrn_measured_fraction_theta_full 0.993
_diffrn_measured_fraction_theta_max 0.993
_diffrn_measurement_device 'image-plate area detector'
_diffrn_measurement_device_type 'Stoe IPDS'
_diffrn_measurement_method 'area detection'
_diffrn_radiation_collimation '0.5 mm collimator'
_diffrn_radiation_monochromator graphite
_diffrn_radiation_source 'fine-focus sealed tube'
_diffrn_radiation_type MoK\a
_diffrn_radiation_wavelength 0.71073
_diffrn_reflns_av_R_equivalents 0.0555
_diffrn_reflns_av_sigmaI/netI 0.0513
_diffrn_reflns_limit_h_max 20
_diffrn_reflns_limit_h_min -20
_diffrn_reflns_limit_k_max 20
_diffrn_reflns_limit_k_min -20
_diffrn_reflns_limit_l_max 22
_diffrn_reflns_limit_l_min -22
_diffrn_reflns_number 36602
_diffrn_reflns_theta_full 27.97
_diffrn_reflns_theta_max 27.97
_diffrn_reflns_theta_min 2.21
_diffrn_source_current 50_mA
_diffrn_source_power 2.75_kW
_diffrn_source_type 'Spellman DF4 Series'
_diffrn_source_voltage 55_kV
_exptl_absorpt_coefficient_mu 12.908
_exptl_absorpt_correction_T_max 0.3495
_exptl_absorpt_correction_T_min 0.1950
_exptl_absorpt_correction_type numerical
_exptl_absorpt_process_details 'XRed, rev. 1.09, Stoe (Darmstadt, Germany)'
_exptl_crystal_colour brown
_exptl_crystal_density_diffrn 2.5891(3)
_exptl_crystal_density_method 'not measured'
_exptl_crystal_description prismatic
_exptl_crystal_F_000 2848
_exptl_crystal_size_max 0.25
_exptl_crystal_size_mid 0.10
_exptl_crystal_size_min 0.10
_refine_diff_density_max 0.723
_refine_diff_density_min -1.541
_refine_diff_density_rms 0.162
_refine_ls_extinction_method none
_refine_ls_goodness_of_fit_ref 0.883
_refine_ls_hydrogen_treatment mixed
_refine_ls_matrix_type full
_refine_ls_number_parameters 421
_refine_ls_number_reflns 9483
_refine_ls_number_restraints 0
_refine_ls_restrained_S_all 0.883
_refine_ls_R_factor_all 0.0468
_refine_ls_R_factor_gt 0.0266
_refine_ls_shift/su_max 0.002
_refine_ls_shift/su_mean 0.000
_refine_ls_structure_factor_coef Fsqd
_refine_ls_weighting_scheme calc
_refine_ls_wR_factor_gt 0.0557
_refine_ls_wR_factor_ref 0.0594
_reflns_number_gt 6927
_reflns_number_total 9483
_reflns_threshold_expression >2sigma(I)
_cod_data_source_file b004262p.txt
_cod_data_source_block e094
_cod_original_sg_symbol_H-M 'P 21/n'
_cod_database_code 7009902
_kl_diffrn_detector_area_phi_start 0.0
_kl_diffrn_detector_area_phi_end 194.0
_kl_diffrn_detector_area_phi_incr 1.0
_kl_diffrn_detector_area_expos_time 2.00_min
_kl_diffrn_detector_area_plate_dist 60.0_mm
_kl_diffrn_detector_area_eff_mos_spread 0.006
_kl_diffrn_detector_area_profile_funct dynamic
_kl_diffrn_detector_area_profile_min 9
_kl_diffrn_detector_area_profile_max 21
_kl_archive_shelxl_comment 'release 97-2'
_kl_archive_shelxl_res
;
TITL  e094 in P 21/n
CELL  0.71073   15.3340   15.1881   17.0439    90.000    91.680    90.000
ZERR  4          0.0011    0.0009    0.0010     0.000     0.008     0.000
LATT  1
SYMM   .50000-X,  .50000+Y,  .50000-Z
SFAC    C   H   O   BR  RU  RE
UNIT   120 144  24  24   8   8
L.S.      14
TEMP -73
ACTA
BOND $H
CONF
FMAP      2
PLAN     -25
WGHT    0.030000
FVAR       0.10396
C111  1    0.945258    0.177201    0.807003    11.00000    0.04086    0.02221 =
         0.03116   -0.00160    0.00032   -0.00204
O111  3    0.998526    0.190459    0.762254    11.00000    0.05124    0.04728 =
         0.05011    0.00252    0.02704   -0.01483
C211  1    0.934860    0.182059    0.964107    11.00000    0.03015    0.02563 =
         0.03921   -0.00271    0.00178    0.00128
O211  3    0.982248    0.200091    1.015492    11.00000    0.03541    0.05359 =
         0.04355   -0.01389   -0.01493   -0.00091
C311  1    0.895516    0.034575    0.885150    11.00000    0.02445    0.03377 =
         0.02888   -0.00351    0.00333    0.00023
O311  3    0.918822   -0.037597    0.889476    11.00000    0.03977    0.03071 =
         0.05236   -0.00222    0.00628    0.00832
REM     ------------------------------------------------------------------------
RE1   6    0.857340    0.152478    0.879467    11.00000    0.02199    0.02206 =
         0.01923   -0.00123    0.00102   -0.00031
REM     ------------------------------------------------------------------------
BR11  4    0.784395    0.310176    0.871588    11.00000    0.03504    0.02289 =
         0.02966   -0.00061   -0.00183   -0.00120
BR21  4    0.725080    0.120785    0.970497    11.00000    0.03414    0.03561 =
         0.02282    0.00639    0.00558    0.00597
BR31  4    0.738045    0.120056    0.769595    11.00000    0.03489    0.03360 =
         0.02334   -0.00411   -0.00137   -0.00037
REM     ------------------------------------------------------------------------
RE2   6    0.640134    0.213705    0.862550    11.00000    0.02404    0.02074 =
         0.02398    0.00231    0.00081    0.00208
REM     ------------------------------------------------------------------------
C121  1    0.586762    0.278221    0.778748    11.00000    0.03010    0.03263 =
         0.03151   -0.00014   -0.00256   -0.00421
O121  3    0.552071    0.313913    0.727858    11.00000    0.04658    0.05424 =
         0.04716    0.02079   -0.01943    0.00276
C221  1    0.542015    0.137066    0.856293    11.00000    0.04052    0.02505 =
         0.04352    0.00294    0.00380    0.00488
O221  3    0.480824    0.094786    0.851332    11.00000    0.04003    0.03462 =
         0.10409   -0.00426    0.00226   -0.01431
C321  1    0.580681    0.281021    0.937454    11.00000    0.03978    0.02574 =
         0.03359    0.00600    0.00625   -0.00126
O321  3    0.543990    0.319139    0.985211    11.00000    0.07015    0.03530 =
         0.05890   -0.00606    0.03435    0.01157
REM     ------------------------------------------------------------------------
REM     ------------------------------------------------------------------------
C112  1    0.762213    0.241848    0.569523    11.00000    0.01997    0.02491 =
         0.01439   -0.00233    0.00073    0.00005
C11A  1    0.775315    0.339015    0.569498    11.00000    0.03017    0.02241 =
         0.02845   -0.00165   -0.00150    0.00316
AFIX  23
H11A  2    0.723306    0.368206    0.545549    11.00000   -1.20000
H11B  2    0.826330    0.354008    0.537818    11.00000   -1.20000
AFIX   0
C11B  1    0.790234    0.371878    0.653395    11.00000    0.04551    0.02814 =
         0.03106   -0.01175    0.00352   -0.00544
AFIX 137
H11C  2    0.740699    0.354826    0.685117    11.00000   -1.50000
H11D  2    0.795734    0.436162    0.653199    11.00000   -1.50000
H11E  2    0.843852    0.345757    0.675768    11.00000   -1.50000
AFIX   0
C212  1    0.835706    0.183424    0.570586    11.00000    0.01745    0.02418 =
         0.01544   -0.00232   -0.00294   -0.00065
AFIX  43
H212  2    0.893051    0.207155    0.572458    11.00000   -1.20000
AFIX   0
C312  1    0.824262    0.091600    0.568903    11.00000    0.03065    0.02203 =
         0.01691    0.00315    0.00250    0.00166
C31A  1    0.901805    0.030150    0.568604    11.00000    0.03049    0.02872 =
         0.03992    0.00412    0.00686    0.00989
AFIX  23
H31A  2    0.952949    0.061521    0.548111    11.00000   -1.20000
H31B  2    0.888656   -0.020494    0.533654    11.00000   -1.20000
AFIX   0
C31B  1    0.922897   -0.002700    0.650879    11.00000    0.04348    0.03786 =
         0.04111   -0.00347   -0.01234    0.01556
AFIX 137
H31C  2    0.939226    0.047202    0.684670    11.00000   -1.50000
H31D  2    0.971529   -0.044485    0.649511    11.00000   -1.50000
H31E  2    0.871587   -0.032077    0.671697    11.00000   -1.50000
AFIX   0
C412  1    0.738533    0.056723    0.566706    11.00000    0.03457    0.02112 =
         0.01833    0.00010    0.00397   -0.00520
AFIX  43
H412  2    0.730681   -0.005314    0.565596    11.00000   -1.20000
AFIX   0
C512  1    0.664945    0.111671    0.566132    11.00000    0.02454    0.03165 =
         0.01350   -0.00267    0.00405   -0.00528
C51A  1    0.574965    0.073046    0.563976    11.00000    0.02301    0.05208 =
         0.02972   -0.00214    0.00051   -0.01269
AFIX  23
H51A  2    0.575272    0.016511    0.535075    11.00000   -1.20000
H51B  2    0.534359    0.113594    0.535796    11.00000   -1.20000
AFIX   0
C51B  1    0.543790    0.057728    0.646146    11.00000    0.02996    0.08759 =
         0.04025    0.00744    0.00473   -0.02987
AFIX 137
H51C  2    0.585468    0.019829    0.674826    11.00000   -1.50000
H51D  2    0.486486    0.029136    0.643510    11.00000   -1.50000
H51E  2    0.539197    0.114284    0.673394    11.00000   -1.50000
AFIX   0
C612  1    0.677470    0.204565    0.568011    11.00000    0.02202    0.02804 =
         0.01754   -0.00479    0.00111    0.00114
AFIX  43
H612  2    0.628048    0.242272    0.568255    11.00000   -1.20000
AFIX   0
REM     ------------------------------------------------------------------------
RU1   5    0.749224    0.150051    0.471282    11.00000    0.02027    0.01905 =
         0.01477   -0.00135    0.00206   -0.00171
REM     ------------------------------------------------------------------------
BR12  4    0.623681    0.134859    0.370557    11.00000    0.02448    0.06989 =
         0.02104    0.00164    0.00107   -0.00269
BR22  4    0.795937    0.266378    0.371673    11.00000    0.08381    0.03164 =
         0.01903   -0.00281    0.00593   -0.02760
BR32  4    0.825179    0.051502    0.372792    11.00000    0.04706    0.04932 =
         0.02315   -0.00483    0.00087    0.01949
REM     ------------------------------------------------------------------------
RU2   5    0.745126    0.149020    0.271902    11.00000    0.02201    0.02120 =
         0.01487   -0.00204    0.00214   -0.00225
REM     ------------------------------------------------------------------------
C122  1    0.774751    0.234953    0.174178    11.00000    0.03072    0.02618 =
         0.01641   -0.00046    0.00096   -0.00491
C12A  1    0.807945    0.327939    0.173562    11.00000    0.04245    0.03057 =
         0.02503   -0.00008    0.00113   -0.01016
AFIX  23
H12A  2    0.865308    0.330965    0.201637    11.00000   -1.20000
H12B  2    0.766906    0.366780    0.201008    11.00000   -1.20000
AFIX   0
C12B  1    0.817075    0.359364    0.088801    11.00000    0.06514    0.03265 =
         0.03309    0.00863    0.01144   -0.00937
AFIX 137
H12C  2    0.860526    0.323118    0.062817    11.00000   -1.50000
H12D  2    0.835831    0.421047    0.088769    11.00000   -1.50000
H12E  2    0.760711    0.354032    0.060588    11.00000   -1.50000
AFIX   0
C222  1    0.683457    0.218409    0.173347    11.00000    0.02658    0.02332 =
         0.01966   -0.00090   -0.00131    0.00250
AFIX  43
H222  2    0.643773    0.266456    0.172171    11.00000   -1.20000
AFIX   0
C322  1    0.650868    0.130734    0.174256    11.00000    0.02421    0.02824 =
         0.01624   -0.00520   -0.00192   -0.00208
C32A  1    0.554526    0.113610    0.173083    11.00000    0.02323    0.03309 =
         0.03263   -0.00537    0.00377    0.00130
AFIX  23
H32A  2    0.524045    0.164020    0.196868    11.00000   -1.20000
H32B  2    0.542264    0.060336    0.204359    11.00000   -1.20000
AFIX   0
C32B  1    0.521258    0.100583    0.089134    11.00000    0.02703    0.05474 =
         0.04163    0.01061   -0.01017   -0.00568
AFIX 137
H32C  2    0.521256    0.157191    0.061538    11.00000   -1.50000
H32D  2    0.461740    0.077082    0.089220    11.00000   -1.50000
H32E  2    0.559297    0.059066    0.062440    11.00000   -1.50000
AFIX   0
C422  1    0.710835    0.059551    0.176191    11.00000    0.02644    0.02058 =
         0.02003   -0.00614    0.00067   -0.00166
AFIX  43
H422  2    0.689639    0.000806    0.177397    11.00000   -1.20000
AFIX   0
C522  1    0.802637    0.075187    0.176346    11.00000    0.02792    0.03092 =
         0.01093   -0.00260    0.00208    0.00001
C52A  1    0.863293   -0.001727    0.178065    11.00000    0.03059    0.03983 =
         0.02642   -0.00547    0.00252    0.00869
AFIX  23
H52A  2    0.839833   -0.048675    0.211776    11.00000   -1.20000
H52B  2    0.920882    0.016393    0.200346    11.00000   -1.20000
AFIX   0
C52B  1    0.873462   -0.036432    0.095288    11.00000    0.04039    0.05126 =
         0.03351   -0.01879   -0.00310    0.01945
AFIX 137
H52C  2    0.816050   -0.052335    0.072806    11.00000   -1.50000
H52D  2    0.911161   -0.088544    0.096749    11.00000   -1.50000
H52E  2    0.899737    0.009184    0.062884    11.00000   -1.50000
AFIX   0
C622  1    0.832941    0.162865    0.174568    11.00000    0.02222    0.03995 =
         0.01406   -0.00167    0.00531   -0.00474
AFIX  43
H622  2    0.893925    0.173660    0.173610    11.00000   -1.20000

HKLF      4
END
;
_kl_archive_schakal_comment 'release 99 for Win32 systems'

loop_
_symmetry_equiv_pos_as_xyz
'x, y, z'
'-x+1/2, y+1/2, -z+1/2'
'-x, -y, -z'
'x-1/2, -y-1/2, z-1/2'

loop_
_atom_site_label
_atom_site_type_symbol
_atom_site_fract_x
_atom_site_fract_y
_atom_site_fract_z
_atom_site_U_iso_or_equiv
_atom_site_adp_type
_atom_site_occupancy
_atom_site_symmetry_multiplicity
_atom_site_calc_flag
_atom_site_refinement_flags
_atom_site_disorder_assembly
_atom_site_disorder_group
C111 C 0.9453(4) 0.1772(4) 0.8070(4) 0.0314(13) Uani 1 1 d . . .
O111 O 0.9985(3) 0.1905(3) 0.7623(3) 0.0490(12) Uani 1 1 d . . .
C211 C 0.9349(4) 0.1821(4) 0.9641(4) 0.0316(13) Uani 1 1 d . . .
O211 O 0.9822(3) 0.2001(3) 1.0155(3) 0.0445(11) Uani 1 1 d . . .
C311 C 0.8955(3) 0.0346(4) 0.8852(3) 0.0290(12) Uani 1 1 d . . .
O311 O 0.9188(3) -0.0376(3) 0.8895(3) 0.0409(10) Uani 1 1 d . . .
Re1 Re 0.857340(13) 0.152478(13) 0.879467(12) 0.02108(5) Uani 1 1 d . . .
Br11 Br 0.78439(4) 0.31018(3) 0.87159(3) 0.02925(12) Uani 1 1 d . . .
Br21 Br 0.72508(4) 0.12079(4) 0.97050(3) 0.03077(12) Uani 1 1 d . . .
Br31 Br 0.73805(4) 0.12006(4) 0.76959(3) 0.03066(12) Uani 1 1 d . . .
Re2 Re 0.640134(13) 0.213705(13) 0.862550(13) 0.02292(5) Uani 1 1 d . . .
C121 C 0.5868(4) 0.2782(4) 0.7787(4) 0.0315(12) Uani 1 1 d . . .
O121 O 0.5521(3) 0.3139(3) 0.7279(3) 0.0497(12) Uani 1 1 d . . .
C221 C 0.5420(4) 0.1371(4) 0.8563(4) 0.0363(14) Uani 1 1 d . . .
O221 O 0.4808(3) 0.0948(3) 0.8513(4) 0.0596(15) Uani 1 1 d . . .
C321 C 0.5807(4) 0.2810(4) 0.9375(4) 0.0329(13) Uani 1 1 d . . .
O321 O 0.5440(3) 0.3191(3) 0.9852(3) 0.0541(13) Uani 1 1 d . . .
C112 C 0.7622(3) 0.2418(3) 0.5695(3) 0.0198(10) Uani 1 1 d . . .
C11A C 0.7753(4) 0.3390(3) 0.5695(3) 0.0271(12) Uani 1 1 d . . .
H11A H 0.7233 0.3682 0.5455 0.032 Uiso 1 1 calc R . .
H11B H 0.8263 0.3540 0.5378 0.032 Uiso 1 1 calc R . .
C11B C 0.7902(4) 0.3719(4) 0.6534(4) 0.0349(14) Uani 1 1 d . . .
H11C H 0.7407 0.3548 0.6851 0.052 Uiso 1 1 calc R . .
H11D H 0.7957 0.4362 0.6532 0.052 Uiso 1 1 calc R . .
H11E H 0.8439 0.3458 0.6758 0.052 Uiso 1 1 calc R . .
C212 C 0.8357(3) 0.1834(3) 0.5706(3) 0.0191(10) Uani 1 1 d . . .
H212 H 0.8931 0.2072 0.5725 0.023 Uiso 1 1 calc R . .
C312 C 0.8243(3) 0.0916(3) 0.5689(3) 0.0232(11) Uani 1 1 d . . .
C31A C 0.9018(4) 0.0302(4) 0.5686(4) 0.0329(13) Uani 1 1 d . . .
H31A H 0.9529 0.0615 0.5481 0.040 Uiso 1 1 calc R . .
H31B H 0.8887 -0.0205 0.5337 0.040 Uiso 1 1 calc R . .
C31B C 0.9229(4) -0.0027(4) 0.6509(4) 0.0411(15) Uani 1 1 d . . .
H31C H 0.9392 0.0472 0.6847 0.062 Uiso 1 1 calc R . .
H31D H 0.9715 -0.0445 0.6495 0.062 Uiso 1 1 calc R . .
H31E H 0.8716 -0.0321 0.6717 0.062 Uiso 1 1 calc R . .
C412 C 0.7385(3) 0.0567(3) 0.5667(3) 0.0246(11) Uani 1 1 d . . .
H412 H 0.7307 -0.0053 0.5656 0.030 Uiso 1 1 calc R . .
C512 C 0.6649(3) 0.1117(3) 0.5661(3) 0.0232(11) Uani 1 1 d . . .
C51A C 0.5750(3) 0.0730(4) 0.5640(3) 0.0349(14) Uani 1 1 d . . .
H51A H 0.5753 0.0165 0.5351 0.042 Uiso 1 1 calc R . .
H51B H 0.5344 0.1136 0.5358 0.042 Uiso 1 1 calc R . .
C51B C 0.5438(4) 0.0577(6) 0.6461(4) 0.053(2) Uani 1 1 d . . .
H51C H 0.5855 0.0198 0.6748 0.079 Uiso 1 1 calc R . .
H51D H 0.4865 0.0291 0.6435 0.079 Uiso 1 1 calc R . .
H51E H 0.5392 0.1143 0.6734 0.079 Uiso 1 1 calc R . .
C612 C 0.6775(3) 0.2046(3) 0.5680(3) 0.0225(10) Uani 1 1 d . . .
H612 H 0.6280 0.2423 0.5683 0.027 Uiso 1 1 calc R . .
Ru1 Ru 0.74922(2) 0.15005(3) 0.47128(2) 0.01800(8) Uani 1 1 d . . .
Br12 Br 0.62368(4) 0.13486(5) 0.37056(3) 0.03846(15) Uani 1 1 d . . .
Br22 Br 0.79594(5) 0.26638(4) 0.37167(4) 0.04474(17) Uani 1 1 d . . .
Br32 Br 0.82518(4) 0.05150(4) 0.37279(4) 0.03984(15) Uani 1 1 d . . .
Ru2 Ru 0.74513(2) 0.14902(3) 0.27190(2) 0.01933(8) Uani 1 1 d . . .
C122 C 0.7748(3) 0.2350(3) 0.1742(3) 0.0244(11) Uani 1 1 d . . .
C12A C 0.8079(4) 0.3279(4) 0.1736(3) 0.0327(13) Uani 1 1 d . . .
H12A H 0.8653 0.3310 0.2016 0.039 Uiso 1 1 calc R . .
H12B H 0.7669 0.3668 0.2010 0.039 Uiso 1 1 calc R . .
C12B C 0.8171(5) 0.3594(4) 0.0888(4) 0.0434(16) Uani 1 1 d . . .
H12C H 0.8605 0.3231 0.0628 0.065 Uiso 1 1 calc R . .
H12D H 0.8358 0.4210 0.0888 0.065 Uiso 1 1 calc R . .
H12E H 0.7607 0.3540 0.0606 0.065 Uiso 1 1 calc R . .
C222 C 0.6835(3) 0.2184(3) 0.1733(3) 0.0232(10) Uani 1 1 d . . .
H222 H 0.6438 0.2665 0.1722 0.028 Uiso 1 1 calc R . .
C322 C 0.6509(3) 0.1307(3) 0.1743(3) 0.0229(11) Uani 1 1 d . . .
C32A C 0.5545(3) 0.1136(4) 0.1731(3) 0.0296(12) Uani 1 1 d . . .
H32A H 0.5240 0.1640 0.1969 0.036 Uiso 1 1 calc R . .
H32B H 0.5423 0.0603 0.2044 0.036 Uiso 1 1 calc R . .
C32B C 0.5213(4) 0.1006(5) 0.0891(4) 0.0413(15) Uani 1 1 d . . .
H32C H 0.5213 0.1572 0.0615 0.062 Uiso 1 1 calc R . .
H32D H 0.4617 0.0771 0.0892 0.062 Uiso 1 1 calc R . .
H32E H 0.5593 0.0591 0.0624 0.062 Uiso 1 1 calc R . .
C422 C 0.7108(3) 0.0596(3) 0.1762(3) 0.0224(11) Uani 1 1 d . . .
H422 H 0.6896 0.0008 0.1774 0.027 Uiso 1 1 calc R . .
C522 C 0.8026(3) 0.0752(3) 0.1763(3) 0.0232(10) Uani 1 1 d . . .
C52A C 0.8633(4) -0.0017(4) 0.1781(3) 0.0322(13) Uani 1 1 d . . .
H52A H 0.8398 -0.0487 0.2118 0.039 Uiso 1 1 calc R . .
H52B H 0.9209 0.0164 0.2003 0.039 Uiso 1 1 calc R . .
C52B C 0.8735(4) -0.0364(4) 0.0953(4) 0.0418(16) Uani 1 1 d . . .
H52C H 0.8161 -0.0523 0.0728 0.063 Uiso 1 1 calc R . .
H52D H 0.9112 -0.0885 0.0967 0.063 Uiso 1 1 calc R . .
H52E H 0.8997 0.0092 0.0629 0.063 Uiso 1 1 calc R . .
C622 C 0.8329(3) 0.1629(4) 0.1746(3) 0.0253(11) Uani 1 1 d . . .
H622 H 0.8939 0.1737 0.1736 0.030 Uiso 1 1 calc R . .

loop_
_atom_site_aniso_label
_atom_site_aniso_U_11
_atom_site_aniso_U_22
_atom_site_aniso_U_33
_atom_site_aniso_U_23
_atom_site_aniso_U_13
_atom_site_aniso_U_12
C111 0.041(3) 0.022(3) 0.031(3) -0.002(2) 0.000(3) -0.002(2)
O111 0.051(3) 0.047(3) 0.050(3) 0.003(2) 0.027(2) -0.015(2)
C211 0.030(3) 0.026(3) 0.039(4) -0.003(2) 0.002(3) 0.001(2)
O211 0.035(2) 0.054(3) 0.044(3) -0.014(2) -0.015(2) -0.001(2)
C311 0.024(3) 0.034(3) 0.029(3) -0.004(2) 0.003(2) 0.000(2)
O311 0.040(2) 0.031(2) 0.052(3) -0.002(2) 0.006(2) 0.0083(18)
Re1 0.02199(10) 0.02206(10) 0.01923(11) -0.00123(8) 0.00102(7) -0.00031(8)
Br11 0.0350(3) 0.0229(2) 0.0297(3) -0.0006(2) -0.0018(2) -0.0012(2)
Br21 0.0341(3) 0.0356(3) 0.0228(3) 0.0064(2) 0.0056(2) 0.0060(2)
Br31 0.0349(3) 0.0336(3) 0.0233(3) -0.0041(2) -0.0014(2) -0.0004(2)
Re2 0.02404(10) 0.02074(10) 0.02398(11) 0.00231(9) 0.00081(8) 0.00208(8)
C121 0.030(3) 0.033(3) 0.032(3) 0.000(3) -0.003(2) -0.004(2)
O121 0.047(3) 0.054(3) 0.047(3) 0.021(2) -0.019(2) 0.003(2)
C221 0.041(3) 0.025(3) 0.044(4) 0.003(3) 0.004(3) 0.005(3)
O221 0.040(3) 0.035(2) 0.104(5) -0.004(3) 0.002(3) -0.014(2)
C321 0.040(3) 0.026(3) 0.034(3) 0.006(3) 0.006(3) -0.001(2)
O321 0.070(3) 0.035(2) 0.059(3) -0.006(2) 0.034(3) 0.012(2)
C112 0.020(2) 0.025(2) 0.014(3) -0.002(2) 0.0007(18) 0.0001(19)
C11A 0.030(3) 0.022(3) 0.028(3) -0.002(2) -0.002(2) 0.003(2)
C11B 0.046(3) 0.028(3) 0.031(4) -0.012(2) 0.004(3) -0.005(2)
C212 0.017(2) 0.024(2) 0.015(3) -0.002(2) -0.0029(18) -0.0007(19)
C312 0.031(3) 0.022(2) 0.017(3) 0.003(2) 0.002(2) 0.002(2)
C31A 0.030(3) 0.029(3) 0.040(4) 0.004(3) 0.007(3) 0.010(2)
C31B 0.043(3) 0.038(3) 0.041(4) -0.003(3) -0.012(3) 0.016(3)
C412 0.035(3) 0.021(2) 0.018(3) 0.000(2) 0.004(2) -0.005(2)
C512 0.025(3) 0.032(3) 0.013(3) -0.003(2) 0.0041(19) -0.005(2)
C51A 0.023(3) 0.052(4) 0.030(3) -0.002(3) 0.001(2) -0.013(3)
C51B 0.030(3) 0.088(6) 0.040(4) 0.007(4) 0.005(3) -0.030(3)
C612 0.022(2) 0.028(3) 0.018(3) -0.005(2) 0.0011(19) 0.001(2)
Ru1 0.02027(18) 0.01905(18) 0.0148(2) -0.00135(16) 0.00206(14) -0.00171(15)
Br12 0.0245(3) 0.0699(4) 0.0210(3) 0.0016(3) 0.0011(2) -0.0027(3)
Br22 0.0838(5) 0.0316(3) 0.0190(3) -0.0028(2) 0.0059(3) -0.0276(3)
Br32 0.0471(4) 0.0493(4) 0.0231(3) -0.0048(3) 0.0009(3) 0.0195(3)
Ru2 0.02201(19) 0.02120(19) 0.0149(2) -0.00204(16) 0.00214(15) -0.00225(16)
C122 0.031(3) 0.026(3) 0.016(3) 0.000(2) 0.001(2) -0.005(2)
C12A 0.042(3) 0.031(3) 0.025(3) 0.000(2) 0.001(2) -0.010(2)
C12B 0.065(4) 0.033(3) 0.033(4) 0.009(3) 0.011(3) -0.009(3)
C222 0.027(3) 0.023(2) 0.020(3) -0.001(2) -0.001(2) 0.002(2)
C322 0.024(2) 0.028(3) 0.016(3) -0.005(2) -0.002(2) -0.002(2)
C32A 0.023(3) 0.033(3) 0.033(3) -0.005(2) 0.004(2) 0.001(2)
C32B 0.027(3) 0.055(4) 0.042(4) 0.011(3) -0.010(3) -0.006(3)
C422 0.026(3) 0.021(2) 0.020(3) -0.006(2) 0.001(2) -0.002(2)
C522 0.028(3) 0.031(3) 0.011(2) -0.003(2) 0.0021(19) 0.000(2)
C52A 0.031(3) 0.040(3) 0.026(3) -0.005(3) 0.003(2) 0.009(2)
C52B 0.040(3) 0.051(4) 0.034(4) -0.019(3) -0.003(3) 0.019(3)
C622 0.022(2) 0.040(3) 0.014(3) -0.002(2) 0.0053(19) -0.005(2)

loop_
_atom_type_symbol
_atom_type_description
_atom_type_scat_dispersion_real
_atom_type_scat_dispersion_imag
_atom_type_scat_source
C C 0.0033 0.0016 'International Tables Vol C Tables 4.2.6.8 and 6.1.1.4'
H H 0.0000 0.0000 'International Tables Vol C Tables 4.2.6.8 and 6.1.1.4'
O O 0.0106 0.0060 'International Tables Vol C Tables 4.2.6.8 and 6.1.1.4'
Br Br -0.2901 2.4595 'International Tables Vol C Tables 4.2.6.8 and 6.1.1.4'
Ru Ru -1.2594 0.8363 'International Tables Vol C Tables 4.2.6.8 and 6.1.1.4'
Re Re -1.0185 7.2310 'International Tables Vol C Tables 4.2.6.8 and 6.1.1.4'

loop_
_exptl_crystal_face_index_h
_exptl_crystal_face_index_k
_exptl_crystal_face_index_l
_exptl_crystal_face_perp_dist
1 1 0 0.0500
-1 -1 0 0.0460
-1 1 0 0.0570
1 -1 0 0.0510
0 1 -1 0.1010
0 1 1 0.1250
2 -1 2 0.1230
0 -1 -1 0.1040
-1 0 2 0.1140
-1 0 -1 0.0860
0 0 -1 0.1430

loop_
_geom_angle_atom_site_label_1
_geom_angle_atom_site_label_2
_geom_angle_atom_site_label_3
_geom_angle
_geom_angle_site_symmetry_1
_geom_angle_site_symmetry_3
_geom_angle_publ_flag
O111 C111 Re1 178.5(5) . . ?
O211 C211 Re1 179.8(6) . . ?
O311 C311 Re1 179.3(5) . . ?
C311 Re1 C111 89.8(2) . . ?
C311 Re1 C211 90.0(2) . . ?
C111 Re1 C211 90.4(3) . . ?
C311 Re1 Br31 93.86(17) . . ?
C111 Re1 Br31 93.81(18) . . ?
C211 Re1 Br31 174.33(17) . . ?
C311 Re1 Br21 92.26(17) . . ?
C111 Re1 Br21 175.07(18) . . ?
C211 Re1 Br21 94.10(18) . . ?
Br31 Re1 Br21 81.57(2) . . ?
C311 Re1 Br11 173.07(16) . . ?
C111 Re1 Br11 95.48(17) . . ?
C211 Re1 Br11 94.52(17) . . ?
Br31 Re1 Br11 81.309(19) . . ?
Br21 Re1 Br11 82.162(19) . . ?
Re1 Br11 Re2 81.579(16) . . ?
Re2 Br21 Re1 82.190(18) . . ?
Re1 Br31 Re2 82.363(18) . . ?
C321 Re2 C121 91.3(3) . . ?
C321 Re2 C221 88.4(3) . . ?
C121 Re2 C221 87.2(2) . . ?
C321 Re2 Br31 173.52(19) . . ?
C121 Re2 Br31 93.84(18) . . ?
C221 Re2 Br31 95.72(19) . . ?
C321 Re2 Br21 93.24(18) . . ?
C121 Re2 Br21 175.03(18) . . ?
C221 Re2 Br21 94.90(18) . . ?
Br31 Re2 Br21 81.472(19) . . ?
C321 Re2 Br11 94.58(18) . . ?
C121 Re2 Br11 95.68(17) . . ?
C221 Re2 Br11 175.79(17) . . ?
Br31 Re2 Br11 81.030(19) . . ?
Br21 Re2 Br11 82.007(19) . . ?
O121 C121 Re2 176.9(5) . . ?
O221 C221 Re2 176.5(5) . . ?
O321 C321 Re2 177.2(5) . . ?
C612 C112 C212 118.2(4) . . ?
C612 C112 C11A 121.3(4) . . ?
C212 C112 C11A 120.5(4) . . ?
C612 C112 Ru1 70.6(3) . . ?
C212 C112 Ru1 70.6(3) . . ?
C11A C112 Ru1 129.9(4) . . ?
C112 C11A C11B 109.9(5) . . ?
C112 C11A H11A 109.7 . . ?
C11B C11A H11A 109.7 . . ?
C112 C11A H11B 109.7 . . ?
C11B C11A H11B 109.7 . . ?
H11A C11A H11B 108.2 . . ?
C11A C11B H11C 109.5 . . ?
C11A C11B H11D 109.5 . . ?
H11C C11B H11D 109.5 . . ?
C11A C11B H11E 109.5 . . ?
H11C C11B H11E 109.5 . . ?
H11D C11B H11E 109.5 . . ?
C312 C212 C112 121.1(4) . . ?
C312 C212 Ru1 71.4(3) . . ?
C112 C212 Ru1 71.0(3) . . ?
C312 C212 H212 119.5 . . ?
C112 C212 H212 119.5 . . ?
Ru1 C212 H212 131.0 . . ?
C212 C312 C412 119.1(5) . . ?
C212 C312 C31A 121.0(5) . . ?
C412 C312 C31A 119.9(5) . . ?
C212 C312 Ru1 71.0(3) . . ?
C412 C312 Ru1 70.4(3) . . ?
C31A C312 Ru1 130.2(4) . . ?
C312 C31A C31B 110.3(5) . . ?
C312 C31A H31A 109.6 . . ?
C31B C31A H31A 109.6 . . ?
C312 C31A H31B 109.6 . . ?
C31B C31A H31B 109.6 . . ?
H31A C31A H31B 108.1 . . ?
C31A C31B H31C 109.5 . . ?
C31A C31B H31D 109.5 . . ?
H31C C31B H31D 109.5 . . ?
C31A C31B H31E 109.5 . . ?
H31C C31B H31E 109.5 . . ?
H31D C31B H31E 109.5 . . ?
C512 C412 C312 121.5(5) . . ?
C512 C412 Ru1 71.6(3) . . ?
C312 C412 Ru1 71.6(3) . . ?
C512 C412 H412 119.2 . . ?
C312 C412 H412 119.2 . . ?
Ru1 C412 H412 130.2 . . ?
C412 C512 C612 118.8(4) . . ?
C412 C512 C51A 120.5(5) . . ?
C612 C512 C51A 120.8(5) . . ?
C412 C512 Ru1 70.7(3) . . ?
C612 C512 Ru1 70.7(3) . . ?
C51A C512 Ru1 130.7(4) . . ?
C512 C51A C51B 110.7(5) . . ?
C512 C51A H51A 109.5 . . ?
C51B C51A H51A 109.5 . . ?
C512 C51A H51B 109.5 . . ?
C51B C51A H51B 109.5 . . ?
H51A C51A H51B 108.1 . . ?
C51A C51B H51C 109.5 . . ?
C51A C51B H51D 109.5 . . ?
H51C C51B H51D 109.5 . . ?
C51A C51B H51E 109.5 . . ?
H51C C51B H51E 109.5 . . ?
H51D C51B H51E 109.5 . . ?
C112 C612 C512 121.3(5) . . ?
C112 C612 Ru1 71.4(3) . . ?
C512 C612 Ru1 71.1(3) . . ?
C112 C612 H612 119.4 . . ?
C512 C612 H612 119.4 . . ?
Ru1 C612 H612 130.9 . . ?
C412 Ru1 C612 68.2(2) . . ?
C412 Ru1 C512 37.7(2) . . ?
C612 Ru1 C512 38.21(19) . . ?
C412 Ru1 C212 68.10(19) . . ?
C612 Ru1 C212 68.42(18) . . ?
C512 Ru1 C212 81.18(19) . . ?
C412 Ru1 C112 81.34(19) . . ?
C612 Ru1 C112 37.96(18) . . ?
C512 Ru1 C112 69.18(18) . . ?
C212 Ru1 C112 38.38(18) . . ?
C412 Ru1 C312 38.00(19) . . ?
C612 Ru1 C312 81.03(19) . . ?
C512 Ru1 C312 68.69(19) . . ?
C212 Ru1 C312 37.60(19) . . ?
C112 Ru1 C312 68.97(19) . . ?
C412 Ru1 Br12 111.93(14) . . ?
C612 Ru1 Br12 98.98(13) . . ?
C512 Ru1 Br12 91.31(13) . . ?
C212 Ru1 Br12 166.76(13) . . ?
C112 Ru1 Br12 128.58(13) . . ?
C312 Ru1 Br12 147.79(14) . . ?
C412 Ru1 Br32 98.97(14) . . ?
C612 Ru1 Br32 166.52(14) . . ?
C512 Ru1 Br32 128.50(14) . . ?
C212 Ru1 Br32 111.58(13) . . ?
C112 Ru1 Br32 147.64(13) . . ?
C312 Ru1 Br32 91.28(14) . . ?
Br12 Ru1 Br32 81.63(2) . . ?
C412 Ru1 Br22 167.24(14) . . ?
C612 Ru1 Br22 113.39(14) . . ?
C512 Ru1 Br22 149.11(14) . . ?
C212 Ru1 Br22 100.27(13) . . ?
C112 Ru1 Br22 92.68(13) . . ?
C312 Ru1 Br22 129.26(14) . . ?
Br12 Ru1 Br22 80.61(2) . . ?
Br32 Ru1 Br22 80.05(2) . . ?
Ru1 Br12 Ru2 83.40(2) . . ?
Ru1 Br22 Ru2 82.83(2) . . ?
Ru1 Br32 Ru2 83.30(2) . . ?
C122 Ru2 C222 38.16(19) . . ?
C122 Ru2 C422 81.48(19) . . ?
C222 Ru2 C422 68.51(19) . . ?
C122 Ru2 C622 37.9(2) . . ?
C222 Ru2 C622 68.3(2) . . ?
C422 Ru2 C622 68.30(19) . . ?
C122 Ru2 C522 68.8(2) . . ?
C222 Ru2 C522 81.31(19) . . ?
C422 Ru2 C522 38.22(18) . . ?
C622 Ru2 C522 37.7(2) . . ?
C122 Ru2 C322 69.02(19) . . ?
C222 Ru2 C322 38.03(19) . . ?
C422 Ru2 C322 37.94(19) . . ?
C622 Ru2 C322 80.93(19) . . ?
C522 Ru2 C322 68.91(19) . . ?
C122 Ru2 Br12 136.67(14) . . ?
C222 Ru2 Br12 103.90(14) . . ?
C422 Ru2 Br12 106.03(13) . . ?
C622 Ru2 Br12 171.41(14) . . ?
C522 Ru2 Br12 139.96(14) . . ?
C322 Ru2 Br12 90.68(14) . . ?
C122 Ru2 Br32 139.12(14) . . ?
C222 Ru2 Br32 171.64(14) . . ?
C422 Ru2 Br32 104.08(14) . . ?
C622 Ru2 Br32 105.84(15) . . ?
C522 Ru2 Br32 90.44(14) . . ?
C322 Ru2 Br32 136.98(14) . . ?
Br12 Ru2 Br32 81.57(2) . . ?
C122 Ru2 Br22 91.40(14) . . ?
C222 Ru2 Br22 106.95(14) . . ?
C422 Ru2 Br22 172.61(14) . . ?
C622 Ru2 Br22 104.78(14) . . ?
C522 Ru2 Br22 136.76(14) . . ?
C322 Ru2 Br22 140.52(14) . . ?
Br12 Ru2 Br22 80.53(2) . . ?
Br32 Ru2 Br22 80.00(2) . . ?
C622 C122 C222 119.0(5) . . ?
C622 C122 C12A 121.0(5) . . ?
C222 C122 C12A 120.0(5) . . ?
C622 C122 Ru2 71.2(3) . . ?
C222 C122 Ru2 71.0(3) . . ?
C12A C122 Ru2 130.4(4) . . ?
C122 C12A C12B 109.9(5) . . ?
C122 C12A H12A 109.7 . . ?
C12B C12A H12A 109.7 . . ?
C122 C12A H12B 109.7 . . ?
C12B C12A H12B 109.7 . . ?
H12A C12A H12B 108.2 . . ?
C12A C12B H12C 109.5 . . ?
C12A C12B H12D 109.5 . . ?
H12C C12B H12D 109.5 . . ?
C12A C12B H12E 109.5 . . ?
H12C C12B H12E 109.5 . . ?
H12D C12B H12E 109.5 . . ?
C122 C222 C322 120.8(5) . . ?
C122 C222 Ru2 70.9(3) . . ?
C322 C222 Ru2 71.5(3) . . ?
C122 C222 H222 119.6 . . ?
C322 C222 H222 119.6 . . ?
Ru2 C222 H222 130.7 . . ?
C422 C322 C222 119.1(4) . . ?
C422 C322 C32A 120.4(5) . . ?
C222 C322 C32A 120.6(5) . . ?
C422 C322 Ru2 70.5(3) . . ?
C222 C322 Ru2 70.4(3) . . ?
C32A C322 Ru2 131.3(4) . . ?
C322 C32A C32B 109.8(5) . . ?
C322 C32A H32A 109.7 . . ?
C32B C32A H32A 109.7 . . ?
C322 C32A H32B 109.7 . . ?
C32B C32A H32B 109.7 . . ?
H32A C32A H32B 108.2 . . ?
C32A C32B H32C 109.5 . . ?
C32A C32B H32D 109.5 . . ?
H32C C32B H32D 109.5 . . ?
C32A C32B H32E 109.5 . . ?
H32C C32B H32E 109.5 . . ?
H32D C32B H32E 109.5 . . ?
C322 C422 C522 120.8(5) . . ?
C322 C422 Ru2 71.6(3) . . ?
C522 C422 Ru2 71.2(3) . . ?
C322 C422 H422 119.6 . . ?
C522 C422 H422 119.6 . . ?
Ru2 C422 H422 130.2 . . ?
C622 C522 C422 118.8(5) . . ?
C622 C522 C52A 122.2(5) . . ?
C422 C522 C52A 118.9(5) . . ?
C622 C522 Ru2 70.8(3) . . ?
C422 C522 Ru2 70.6(3) . . ?
C52A C522 Ru2 130.7(4) . . ?
C522 C52A C52B 109.5(5) . . ?
C522 C52A H52A 109.8 . . ?
C52B C52A H52A 109.8 . . ?
C522 C52A H52B 109.8 . . ?
C52B C52A H52B 109.8 . . ?
H52A C52A H52B 108.2 . . ?
C52A C52B H52C 109.5 . . ?
C52A C52B H52D 109.5 . . ?
H52C C52B H52D 109.5 . . ?
C52A C52B H52E 109.5 . . ?
H52C C52B H52E 109.5 . . ?
H52D C52B H52E 109.5 . . ?
C522 C622 C122 121.6(5) . . ?
C522 C622 Ru2 71.4(3) . . ?
C122 C622 Ru2 71.0(3) . . ?
C522 C622 H622 119.2 . . ?
C122 C622 H622 119.2 . . ?
Ru2 C622 H622 131.4 . . ?

loop_
_geom_bond_atom_site_label_1
_geom_bond_atom_site_label_2
_geom_bond_distance
_geom_bond_site_symmetry_2
_geom_bond_publ_flag
C111 O111 1.151(7) . ?
C111 Re1 1.892(6) . ?
C211 O211 1.154(7) . ?
C211 Re1 1.896(6) . ?
C311 O311 1.155(7) . ?
C311 Re1 1.886(6) . ?
Re1 Br31 2.6258(6) . ?
Re1 Br21 2.6337(6) . ?
Re1 Br11 2.6452(6) . ?
Br11 Re2 2.6540(6) . ?
Br21 Re2 2.6330(6) . ?
Br31 Re2 2.6319(6) . ?
Re2 C321 1.891(6) . ?
Re2 C121 1.898(6) . ?
Re2 C221 1.903(6) . ?
C121 O121 1.141(7) . ?
C221 O221 1.138(7) . ?
C321 O321 1.158(7) . ?
C112 C612 1.417(7) . ?
C112 C212 1.434(7) . ?
C112 C11A 1.489(7) . ?
C112 Ru1 2.183(5) . ?
C11A C11B 1.525(8) . ?
C11A H11A 0.9900 . ?
C11A H11B 0.9900 . ?
C11B H11C 0.9800 . ?
C11B H11D 0.9800 . ?
C11B H11E 0.9800 . ?
C212 C312 1.406(7) . ?
C212 Ru1 2.179(5) . ?
C212 H212 0.9500 . ?
C312 C412 1.417(7) . ?
C312 C31A 1.512(7) . ?
C312 Ru1 2.184(5) . ?
C31A C31B 1.514(9) . ?
C31A H31A 0.9900 . ?
C31A H31B 0.9900 . ?
C31B H31C 0.9800 . ?
C31B H31D 0.9800 . ?
C31B H31E 0.9800 . ?
C412 C512 1.403(7) . ?
C412 Ru1 2.167(5) . ?
C412 H412 0.9500 . ?
C512 C612 1.424(7) . ?
C512 C51A 1.499(7) . ?
C512 Ru1 2.178(5) . ?
C51A C51B 1.511(9) . ?
C51A H51A 0.9900 . ?
C51A H51B 0.9900 . ?
C51B H51C 0.9800 . ?
C51B H51D 0.9800 . ?
C51B H51E 0.9800 . ?
C612 Ru1 2.173(5) . ?
C612 H612 0.9500 . ?
Ru1 Br12 2.5520(7) . ?
Ru1 Br32 2.5553(7) . ?
Ru1 Br22 2.5667(7) . ?
Br12 Ru2 2.5544(7) . ?
Br22 Ru2 2.5687(7) . ?
Br32 Ru2 2.5561(8) . ?
Ru2 C122 2.174(5) . ?
Ru2 C222 2.176(5) . ?
Ru2 C422 2.176(5) . ?
Ru2 C622 2.177(5) . ?
Ru2 C522 2.184(5) . ?
Ru2 C322 2.190(5) . ?
C122 C622 1.412(7) . ?
C122 C222 1.422(7) . ?
C122 C12A 1.501(7) . ?
C12A C12B 1.532(8) . ?
C12A H12A 0.9900 . ?
C12A H12B 0.9900 . ?
C12B H12C 0.9800 . ?
C12B H12D 0.9800 . ?
C12B H12E 0.9800 . ?
C222 C322 1.423(7) . ?
C222 H222 0.9500 . ?
C322 C422 1.419(7) . ?
C322 C32A 1.500(7) . ?
C32A C32B 1.518(8) . ?
C32A H32A 0.9900 . ?
C32A H32B 0.9900 . ?
C32B H32C 0.9800 . ?
C32B H32D 0.9800 . ?
C32B H32E 0.9800 . ?
C422 C522 1.428(7) . ?
C422 H422 0.9500 . ?
C522 C622 1.411(7) . ?
C522 C52A 1.493(7) . ?
C52A C52B 1.518(8) . ?
C52A H52A 0.9900 . ?
C52A H52B 0.9900 . ?
C52B H52C 0.9800 . ?
C52B H52D 0.9800 . ?
C52B H52E 0.9800 . ?
C622 H622 0.9500 . ?

loop_
_geom_contact_atom_site_label_1
_geom_contact_atom_site_label_2
_geom_contact_distance
_geom_contact_site_symmetry_1
_geom_contact_site_symmetry_2
_geom_contact_publ_flag
Re1 Re2 3.4619 . . ?
Ru1 Ru2 3.3970 . . ?

loop_
_geom_hbond_atom_site_label_D
_geom_hbond_atom_site_label_H
_geom_hbond_atom_site_label_A
_geom_hbond_distance_DH
_geom_hbond_distance_HA
_geom_hbond_distance_DA
_geom_hbond_angle_DHA
_geom_hbond_site_symmetry_A
_geom_hbond_publ_flag
? ? ? ? ? ? ? ? ?

loop_
_geom_torsion_atom_site_label_1
_geom_torsion_atom_site_label_2
_geom_torsion_atom_site_label_3
_geom_torsion_atom_site_label_4
_geom_torsion
_geom_torsion_site_symmetry_1
_geom_torsion_site_symmetry_2
_geom_torsion_site_symmetry_3
_geom_torsion_site_symmetry_4
_geom_torsion_publ_flag
O311 C311 Re1 C111 136(38) . . . . ?
O311 C311 Re1 C211 46(38) . . . . ?
O311 C311 Re1 Br31 -130(38) . . . . ?
O311 C311 Re1 Br21 -48(38) . . . . ?
O311 C311 Re1 Br11 -85(39) . . . . ?
O111 C111 Re1 C311 35(23) . . . . ?
O111 C111 Re1 C211 125(23) . . . . ?
O111 C111 Re1 Br31 -59(23) . . . . ?
O111 C111 Re1 Br21 -79(24) . . . . ?
O111 C111 Re1 Br11 -141(23) . . . . ?
O211 C211 Re1 C311 83(100) . . . . ?
O211 C211 Re1 C111 -7(100) . . . . ?
O211 C211 Re1 Br31 -145(100) . . . . ?
O211 C211 Re1 Br21 175(100) . . . . ?
O211 C211 Re1 Br11 -103(100) . . . . ?
C311 Re1 Br11 Re2 -4.3(15) . . . . ?
C111 Re1 Br11 Re2 134.82(18) . . . . ?
C211 Re1 Br11 Re2 -134.35(18) . . . . ?
Br31 Re1 Br11 Re2 41.789(18) . . . . ?
Br21 Re1 Br11 Re2 -40.823(18) . . . . ?
C311 Re1 Br21 Re2 -134.73(18) . . . . ?
C111 Re1 Br21 Re2 -20.5(19) . . . . ?
C211 Re1 Br21 Re2 135.15(17) . . . . ?
Br31 Re1 Br21 Re2 -41.168(17) . . . . ?
Br11 Re1 Br21 Re2 41.142(17) . . . . ?
C311 Re1 Br31 Re2 132.89(17) . . . . ?
C111 Re1 Br31 Re2 -137.09(17) . . . . ?
C211 Re1 Br31 Re2 0.7(18) . . . . ?
Br21 Re1 Br31 Re2 41.169(17) . . . . ?
Br11 Re1 Br31 Re2 -42.122(17) . . . . ?
Re1 Br31 Re2 C321 -5.7(15) . . . . ?
Re1 Br31 Re2 C121 137.14(17) . . . . ?
Re1 Br31 Re2 C221 -135.31(19) . . . . ?
Re1 Br31 Re2 Br21 -41.195(18) . . . . ?
Re1 Br31 Re2 Br11 41.988(17) . . . . ?
Re1 Br21 Re2 C321 -135.17(17) . . . . ?
Re1 Br21 Re2 C121 22(2) . . . . ?
Re1 Br21 Re2 C221 136.14(19) . . . . ?
Re1 Br21 Re2 Br31 41.065(17) . . . . ?
Re1 Br21 Re2 Br11 -40.994(17) . . . . ?
Re1 Br11 Re2 C321 133.49(18) . . . . ?
Re1 Br11 Re2 C121 -134.72(18) . . . . ?
Re1 Br11 Re2 C221 -2(3) . . . . ?
Re1 Br11 Re2 Br31 -41.709(17) . . . . ?
Re1 Br11 Re2 Br21 40.854(17) . . . . ?
C321 Re2 C121 O121 -101(11) . . . . ?
C221 Re2 C121 O121 -12(11) . . . . ?
Br31 Re2 C121 O121 83(11) . . . . ?
Br21 Re2 C121 O121 103(10) . . . . ?
Br11 Re2 C121 O121 165(11) . . . . ?
C321 Re2 C221 O221 60(10) . . . . ?
C121 Re2 C221 O221 -31(10) . . . . ?
Br31 Re2 C221 O221 -125(10) . . . . ?
Br21 Re2 C221 O221 153(10) . . . . ?
Br11 Re2 C221 O221 -164(8) . . . . ?
C121 Re2 C321 O321 144(12) . . . . ?
C221 Re2 C321 O321 57(12) . . . . ?
Br31 Re2 C321 O321 -73(12) . . . . ?
Br21 Re2 C321 O321 -38(12) . . . . ?
Br11 Re2 C321 O321 -120(12) . . . . ?
C612 C112 C11A C11B 95.9(6) . . . . ?
C212 C112 C11A C11B -84.5(6) . . . . ?
Ru1 C112 C11A C11B -173.9(4) . . . . ?
C612 C112 C212 C312 1.0(7) . . . . ?
C11A C112 C212 C312 -178.6(5) . . . . ?
Ru1 C112 C212 C312 -53.0(4) . . . . ?
C612 C112 C212 Ru1 54.0(4) . . . . ?
C11A C112 C212 Ru1 -125.6(5) . . . . ?
C112 C212 C312 C412 -0.5(8) . . . . ?
Ru1 C212 C312 C412 -53.3(4) . . . . ?
C112 C212 C312 C31A 178.9(5) . . . . ?
Ru1 C212 C312 C31A 126.1(5) . . . . ?
C112 C212 C312 Ru1 52.8(4) . . . . ?
C212 C312 C31A C31B 97.6(6) . . . . ?
C412 C312 C31A C31B -83.0(6) . . . . ?
Ru1 C312 C31A C31B -171.8(4) . . . . ?
C212 C312 C412 C512 0.0(8) . . . . ?
C31A C312 C412 C512 -179.4(5) . . . . ?
Ru1 C312 C412 C512 -53.5(5) . . . . ?
C212 C312 C412 Ru1 53.6(4) . . . . ?
C31A C312 C412 Ru1 -125.8(5) . . . . ?
C312 C412 C512 C612 -0.2(8) . . . . ?
Ru1 C412 C512 C612 -53.7(4) . . . . ?
C312 C412 C512 C51A -179.9(5) . . . . ?
Ru1 C412 C512 C51A 126.6(5) . . . . ?
C312 C412 C512 Ru1 53.6(5) . . . . ?
C412 C512 C51A C51B 89.9(7) . . . . ?
C612 C512 C51A C51B -89.8(7) . . . . ?
Ru1 C512 C51A C51B 180.0(5) . . . . ?
C212 C112 C612 C512 -1.1(7) . . . . ?
C11A C112 C612 C512 178.5(5) . . . . ?
Ru1 C112 C612 C512 52.9(4) . . . . ?
C212 C112 C612 Ru1 -54.0(4) . . . . ?
C11A C112 C612 Ru1 125.6(5) . . . . ?
C412 C512 C612 C112 0.7(7) . . . . ?
C51A C512 C612 C112 -179.6(5) . . . . ?
Ru1 C512 C612 C112 -53.0(4) . . . . ?
C412 C512 C612 Ru1 53.7(4) . . . . ?
C51A C512 C612 Ru1 -126.6(5) . . . . ?
C512 C412 Ru1 C612 29.9(3) . . . . ?
C312 C412 Ru1 C612 -103.8(3) . . . . ?
C312 C412 Ru1 C512 -133.7(4) . . . . ?
C512 C412 Ru1 C212 104.5(3) . . . . ?
C312 C412 Ru1 C212 -29.3(3) . . . . ?
C512 C412 Ru1 C112 67.0(3) . . . . ?
C312 C412 Ru1 C112 -66.8(3) . . . . ?
C512 C412 Ru1 C312 133.7(4) . . . . ?
C512 C412 Ru1 Br12 -61.2(3) . . . . ?
C312 C412 Ru1 Br12 165.0(3) . . . . ?
C512 C412 Ru1 Br32 -145.8(3) . . . . ?
C312 C412 Ru1 Br32 80.5(3) . . . . ?
C512 C412 Ru1 Br22 129.7(6) . . . . ?
C312 C412 Ru1 Br22 -4.1(8) . . . . ?
C112 C612 Ru1 C412 104.4(3) . . . . ?
C512 C612 Ru1 C412 -29.5(3) . . . . ?
C112 C612 Ru1 C512 133.9(4) . . . . ?
C112 C612 Ru1 C212 30.3(3) . . . . ?
C512 C612 Ru1 C212 -103.6(3) . . . . ?
C512 C612 Ru1 C112 -133.9(4) . . . . ?
C112 C612 Ru1 C312 67.2(3) . . . . ?
C512 C612 Ru1 C312 -66.8(3) . . . . ?
C112 C612 Ru1 Br12 -145.5(3) . . . . ?
C512 C612 Ru1 Br12 80.6(3) . . . . ?
C112 C612 Ru1 Br32 123.0(5) . . . . ?
C512 C612 Ru1 Br32 -11.0(7) . . . . ?
C112 C612 Ru1 Br22 -61.9(3) . . . . ?
C512 C612 Ru1 Br22 164.2(2) . . . . ?
C612 C512 Ru1 C412 131.5(4) . . . . ?
C51A C512 Ru1 C412 -114.1(6) . . . . ?
C412 C512 Ru1 C612 -131.5(4) . . . . ?
C51A C512 Ru1 C612 114.4(6) . . . . ?
C412 C512 Ru1 C212 -65.4(3) . . . . ?
C612 C512 Ru1 C212 66.1(3) . . . . ?
C51A C512 Ru1 C212 -179.4(5) . . . . ?
C412 C512 Ru1 C112 -103.2(3) . . . . ?
C612 C512 Ru1 C112 28.3(3) . . . . ?
C51A C512 Ru1 C112 142.7(6) . . . . ?
C412 C512 Ru1 C312 -28.5(3) . . . . ?
C612 C512 Ru1 C312 103.0(3) . . . . ?
C51A C512 Ru1 C312 -142.6(6) . . . . ?
C412 C512 Ru1 Br12 125.6(3) . . . . ?
C612 C512 Ru1 Br12 -102.9(3) . . . . ?
C51A C512 Ru1 Br12 11.5(5) . . . . ?
C412 C512 Ru1 Br32 45.2(3) . . . . ?
C612 C512 Ru1 Br32 176.7(2) . . . . ?
C51A C512 Ru1 Br32 -68.8(6) . . . . ?
C412 C512 Ru1 Br22 -160.7(2) . . . . ?
C612 C512 Ru1 Br22 -29.1(4) . . . . ?
C51A C512 Ru1 Br22 85.3(6) . . . . ?
C312 C212 Ru1 C412 29.6(3) . . . . ?
C112 C212 Ru1 C412 -104.2(3) . . . . ?
C312 C212 Ru1 C612 103.8(3) . . . . ?
C112 C212 Ru1 C612 -30.0(3) . . . . ?
C312 C212 Ru1 C512 66.3(3) . . . . ?
C112 C212 Ru1 C512 -67.5(3) . . . . ?
C312 C212 Ru1 C112 133.8(4) . . . . ?
C112 C212 Ru1 C312 -133.8(4) . . . . ?
C312 C212 Ru1 Br12 122.4(5) . . . . ?
C112 C212 Ru1 Br12 -11.4(8) . . . . ?
C312 C212 Ru1 Br32 -61.7(3) . . . . ?
C112 C212 Ru1 Br32 164.5(2) . . . . ?
C312 C212 Ru1 Br22 -145.0(3) . . . . ?
C112 C212 Ru1 Br22 81.2(3) . . . . ?
C612 C112 Ru1 C412 -65.5(3) . . . . ?
C212 C112 Ru1 C412 65.5(3) . . . . ?
C11A C112 Ru1 C412 179.5(5) . . . . ?
C212 C112 Ru1 C612 130.9(4) . . . . ?
C11A C112 Ru1 C612 -115.1(6) . . . . ?
C612 C112 Ru1 C512 -28.5(3) . . . . ?
C212 C112 Ru1 C512 102.5(3) . . . . ?
C11A C112 Ru1 C512 -143.5(5) . . . . ?
C612 C112 Ru1 C212 -130.9(4) . . . . ?
C11A C112 Ru1 C212 114.0(6) . . . . ?
C612 C112 Ru1 C312 -102.8(3) . . . . ?
C212 C112 Ru1 C312 28.1(3) . . . . ?
C11A C112 Ru1 C312 142.2(5) . . . . ?
C612 C112 Ru1 Br12 45.7(3) . . . . ?
C212 C112 Ru1 Br12 176.7(2) . . . . ?
C11A C112 Ru1 Br12 -69.3(5) . . . . ?
C612 C112 Ru1 Br32 -158.6(2) . . . . ?
C212 C112 Ru1 Br32 -27.6(4) . . . . ?
C11A C112 Ru1 Br32 86.4(5) . . . . ?
C612 C112 Ru1 Br22 125.9(3) . . . . ?
C212 C112 Ru1 Br22 -103.2(3) . . . . ?
C11A C112 Ru1 Br22 10.8(4) . . . . ?
C212 C312 Ru1 C412 -132.0(4) . . . . ?
C31A C312 Ru1 C412 113.0(6) . . . . ?
C212 C312 Ru1 C612 -66.1(3) . . . . ?
C412 C312 Ru1 C612 65.9(3) . . . . ?
C31A C312 Ru1 C612 178.9(5) . . . . ?
C212 C312 Ru1 C512 -103.7(3) . . . . ?
C412 C312 Ru1 C512 28.3(3) . . . . ?
C31A C312 Ru1 C512 141.3(5) . . . . ?
C412 C312 Ru1 C212 132.0(4) . . . . ?
C31A C312 Ru1 C212 -115.0(6) . . . . ?
C212 C312 Ru1 C112 -28.7(3) . . . . ?
C412 C312 Ru1 C112 103.3(3) . . . . ?
C31A C312 Ru1 C112 -143.7(5) . . . . ?
C212 C312 Ru1 Br12 -158.7(2) . . . . ?
C412 C312 Ru1 Br12 -26.7(4) . . . . ?
C31A C312 Ru1 Br12 86.3(5) . . . . ?
C212 C312 Ru1 Br32 125.0(3) . . . . ?
C412 C312 Ru1 Br32 -103.0(3) . . . . ?
C31A C312 Ru1 Br32 10.1(5) . . . . ?
C212 C312 Ru1 Br22 46.9(3) . . . . ?
C412 C312 Ru1 Br22 178.8(2) . . . . ?
C31A C312 Ru1 Br22 -68.1(5) . . . . ?
C412 Ru1 Br12 Ru2 -136.16(15) . . . . ?
C612 Ru1 Br12 Ru2 153.82(14) . . . . ?
C512 Ru1 Br12 Ru2 -168.57(14) . . . . ?
C212 Ru1 Br12 Ru2 136.4(6) . . . . ?
C112 Ru1 Br12 Ru2 127.32(17) . . . . ?
C312 Ru1 Br12 Ru2 -118.8(3) . . . . ?
Br32 Ru1 Br12 Ru2 -39.81(2) . . . . ?
Br22 Ru1 Br12 Ru2 41.41(2) . . . . ?
C412 Ru1 Br22 Ru2 128.6(6) . . . . ?
C612 Ru1 Br22 Ru2 -136.98(14) . . . . ?
C512 Ru1 Br22 Ru2 -117.8(3) . . . . ?
C212 Ru1 Br22 Ru2 152.22(13) . . . . ?
C112 Ru1 Br22 Ru2 -169.88(13) . . . . ?
C312 Ru1 Br22 Ru2 125.32(18) . . . . ?
Br12 Ru1 Br22 Ru2 -41.19(2) . . . . ?
Br32 Ru1 Br22 Ru2 41.87(2) . . . . ?
C412 Ru1 Br32 Ru2 150.83(14) . . . . ?
C612 Ru1 Br32 Ru2 133.4(6) . . . . ?
C512 Ru1 Br32 Ru2 124.77(17) . . . . ?
C212 Ru1 Br32 Ru2 -139.28(14) . . . . ?
C112 Ru1 Br32 Ru2 -121.2(2) . . . . ?
C312 Ru1 Br32 Ru2 -171.77(14) . . . . ?
Br12 Ru1 Br32 Ru2 39.79(2) . . . . ?
Br22 Ru1 Br32 Ru2 -42.07(2) . . . . ?
Ru1 Br12 Ru2 C122 -123.3(2) . . . . ?
Ru1 Br12 Ru2 C222 -146.64(14) . . . . ?
Ru1 Br12 Ru2 C422 142.11(14) . . . . ?
Ru1 Br12 Ru2 C622 -170.2(10) . . . . ?
Ru1 Br12 Ru2 C522 120.3(2) . . . . ?
Ru1 Br12 Ru2 C322 177.31(14) . . . . ?
Ru1 Br12 Ru2 Br32 39.80(2) . . . . ?
Ru1 Br12 Ru2 Br22 -41.38(2) . . . . ?
Ru1 Br32 Ru2 C122 122.5(2) . . . . ?
Ru1 Br32 Ru2 C222 -171.2(9) . . . . ?
Ru1 Br32 Ru2 C422 -144.26(14) . . . . ?
Ru1 Br32 Ru2 C622 144.70(15) . . . . ?
Ru1 Br32 Ru2 C522 179.64(14) . . . . ?
Ru1 Br32 Ru2 C322 -121.6(2) . . . . ?
Ru1 Br32 Ru2 Br12 -39.75(2) . . . . ?
Ru1 Br32 Ru2 Br22 42.04(2) . . . . ?
Ru1 Br22 Ru2 C122 178.35(14) . . . . ?
Ru1 Br22 Ru2 C222 142.91(14) . . . . ?
Ru1 Br22 Ru2 C422 -166.0(10) . . . . ?
Ru1 Br22 Ru2 C622 -145.76(15) . . . . ?
Ru1 Br22 Ru2 C522 -121.7(2) . . . . ?
Ru1 Br22 Ru2 C322 120.6(2) . . . . ?
Ru1 Br22 Ru2 Br12 41.15(2) . . . . ?
Ru1 Br22 Ru2 Br32 -41.86(2) . . . . ?
C222 Ru2 C122 C622 -131.3(4) . . . . ?
C422 Ru2 C122 C622 -65.4(3) . . . . ?
C522 Ru2 C122 C622 -27.9(3) . . . . ?
C322 Ru2 C122 C622 -102.6(3) . . . . ?
Br12 Ru2 C122 C622 -169.8(2) . . . . ?
Br32 Ru2 C122 C622 36.3(4) . . . . ?
Br22 Ru2 C122 C622 112.6(3) . . . . ?
C422 Ru2 C122 C222 65.9(3) . . . . ?
C622 Ru2 C122 C222 131.3(4) . . . . ?
C522 Ru2 C122 C222 103.3(3) . . . . ?
C322 Ru2 C122 C222 28.7(3) . . . . ?
Br12 Ru2 C122 C222 -38.5(4) . . . . ?
Br32 Ru2 C122 C222 167.6(2) . . . . ?
Br22 Ru2 C122 C222 -116.2(3) . . . . ?
C222 Ru2 C122 C12A 113.6(6) . . . . ?
C422 Ru2 C122 C12A 179.5(5) . . . . ?
C622 Ru2 C122 C12A -115.1(6) . . . . ?
C522 Ru2 C122 C12A -143.0(5) . . . . ?
C322 Ru2 C122 C12A 142.3(5) . . . . ?
Br12 Ru2 C122 C12A 75.1(5) . . . . ?
Br32 Ru2 C122 C12A -78.8(5) . . . . ?
Br22 Ru2 C122 C12A -2.5(5) . . . . ?
C622 C122 C12A C12B 89.7(6) . . . . ?
C222 C122 C12A C12B -89.5(6) . . . . ?
Ru2 C122 C12A C12B -179.3(4) . . . . ?
C622 C122 C222 C322 1.1(8) . . . . ?
C12A C122 C222 C322 -179.7(5) . . . . ?
Ru2 C122 C222 C322 -53.4(4) . . . . ?
C622 C122 C222 Ru2 54.4(4) . . . . ?
C12A C122 C222 Ru2 -126.4(5) . . . . ?
C422 Ru2 C222 C122 -104.1(3) . . . . ?
C622 Ru2 C222 C122 -29.8(3) . . . . ?
C522 Ru2 C222 C122 -66.6(3) . . . . ?
C322 Ru2 C222 C122 -133.4(4) . . . . ?
Br12 Ru2 C222 C122 153.9(3) . . . . ?
Br32 Ru2 C222 C122 -75.9(10) . . . . ?
Br22 Ru2 C222 C122 69.7(3) . . . . ?
C122 Ru2 C222 C322 133.4(4) . . . . ?
C422 Ru2 C222 C322 29.3(3) . . . . ?
C622 Ru2 C222 C322 103.6(3) . . . . ?
C522 Ru2 C222 C322 66.7(3) . . . . ?
Br12 Ru2 C222 C322 -72.8(3) . . . . ?
Br32 Ru2 C222 C322 57.4(10) . . . . ?
Br22 Ru2 C222 C322 -156.9(3) . . . . ?
C122 C222 C322 C422 0.1(8) . . . . ?
Ru2 C222 C322 C422 -52.9(4) . . . . ?
C122 C222 C322 C32A -179.8(5) . . . . ?
Ru2 C222 C322 C32A 127.1(5) . . . . ?
C122 C222 C322 Ru2 53.1(4) . . . . ?
C122 Ru2 C322 C422 103.5(3) . . . . ?
C222 Ru2 C322 C422 132.3(4) . . . . ?
C622 Ru2 C322 C422 66.2(3) . . . . ?
C522 Ru2 C322 C422 29.0(3) . . . . ?
Br12 Ru2 C322 C422 -115.7(3) . . . . ?
Br32 Ru2 C322 C422 -37.4(4) . . . . ?
Br22 Ru2 C322 C422 168.4(2) . . . . ?
C122 Ru2 C322 C222 -28.8(3) . . . . ?
C422 Ru2 C322 C222 -132.3(4) . . . . ?
C622 Ru2 C322 C222 -66.1(3) . . . . ?
C522 Ru2 C322 C222 -103.3(3) . . . . ?
Br12 Ru2 C322 C222 112.0(3) . . . . ?
Br32 Ru2 C322 C222 -169.7(2) . . . . ?
Br22 Ru2 C322 C222 36.1(4) . . . . ?
C122 Ru2 C322 C32A -142.7(5) . . . . ?
C222 Ru2 C322 C32A -114.0(6) . . . . ?
C422 Ru2 C322 C32A 113.8(6) . . . . ?
C622 Ru2 C322 C32A 179.9(5) . . . . ?
C522 Ru2 C322 C32A 142.7(5) . . . . ?
Br12 Ru2 C322 C32A -2.0(5) . . . . ?
Br32 Ru2 C322 C32A 76.4(5) . . . . ?
Br22 Ru2 C322 C32A -77.8(5) . . . . ?
C422 C322 C32A C32B -86.5(6) . . . . ?
C222 C322 C32A C32B 93.4(6) . . . . ?
Ru2 C322 C32A C32B -176.5(4) . . . . ?
C222 C322 C422 C522 -0.7(8) . . . . ?
C32A C322 C422 C522 179.2(5) . . . . ?
Ru2 C322 C422 C522 -53.6(4) . . . . ?
C222 C322 C422 Ru2 52.9(4) . . . . ?
C32A C322 C422 Ru2 -127.2(5) . . . . ?
C122 Ru2 C422 C322 -66.6(3) . . . . ?
C222 Ru2 C422 C322 -29.3(3) . . . . ?
C622 Ru2 C422 C322 -103.6(3) . . . . ?
C522 Ru2 C422 C322 -133.1(5) . . . . ?
Br12 Ru2 C422 C322 69.6(3) . . . . ?
Br32 Ru2 C422 C322 154.7(3) . . . . ?
Br22 Ru2 C422 C322 -82.5(11) . . . . ?
C122 Ru2 C422 C522 66.4(3) . . . . ?
C222 Ru2 C422 C522 103.7(3) . . . . ?
C622 Ru2 C422 C522 29.5(3) . . . . ?
C322 Ru2 C422 C522 133.1(5) . . . . ?
Br12 Ru2 C422 C522 -157.3(3) . . . . ?
Br32 Ru2 C422 C522 -72.2(3) . . . . ?
Br22 Ru2 C422 C522 50.6(12) . . . . ?
C322 C422 C522 C622 0.0(7) . . . . ?
Ru2 C422 C522 C622 -53.7(4) . . . . ?
C322 C422 C522 C52A -179.7(5) . . . . ?
Ru2 C422 C522 C52A 126.5(5) . . . . ?
C322 C422 C522 Ru2 53.8(4) . . . . ?
C122 Ru2 C522 C622 28.0(3) . . . . ?
C222 Ru2 C522 C622 65.5(3) . . . . ?
C422 Ru2 C522 C622 131.6(5) . . . . ?
C322 Ru2 C522 C622 102.8(3) . . . . ?
Br12 Ru2 C522 C622 166.8(2) . . . . ?
Br32 Ru2 C522 C622 -115.8(3) . . . . ?
Br22 Ru2 C522 C622 -40.0(4) . . . . ?
C122 Ru2 C522 C422 -103.6(3) . . . . ?
C222 Ru2 C522 C422 -66.1(3) . . . . ?
C622 Ru2 C522 C422 -131.6(5) . . . . ?
C322 Ru2 C522 C422 -28.8(3) . . . . ?
Br12 Ru2 C522 C422 35.2(4) . . . . ?
Br32 Ru2 C522 C422 112.5(3) . . . . ?
Br22 Ru2 C522 C422 -171.7(2) . . . . ?
C122 Ru2 C522 C52A 144.5(5) . . . . ?
C222 Ru2 C522 C52A -178.0(5) . . . . ?
C422 Ru2 C522 C52A -111.9(6) . . . . ?
C622 Ru2 C522 C52A 116.5(6) . . . . ?
C322 Ru2 C522 C52A -140.7(5) . . . . ?
Br12 Ru2 C522 C52A -76.7(5) . . . . ?
Br32 Ru2 C522 C52A 0.7(5) . . . . ?
Br22 Ru2 C522 C52A 76.5(5) . . . . ?
C622 C522 C52A C52B -96.2(6) . . . . ?
C422 C522 C52A C52B 83.5(6) . . . . ?
Ru2 C522 C52A C52B 172.0(4) . . . . ?
C422 C522 C622 C122 1.2(8) . . . . ?
C52A C522 C622 C122 -179.0(5) . . . . ?
Ru2 C522 C622 C122 -52.4(5) . . . . ?
C422 C522 C622 Ru2 53.6(4) . . . . ?
C52A C522 C622 Ru2 -126.6(5) . . . . ?
C222 C122 C622 C522 -1.8(8) . . . . ?
C12A C122 C622 C522 179.0(5) . . . . ?
Ru2 C122 C622 C522 52.6(5) . . . . ?
C222 C122 C622 Ru2 -54.3(4) . . . . ?
C12A C122 C622 Ru2 126.5(5) . . . . ?
C122 Ru2 C622 C522 -134.5(5) . . . . ?
C222 Ru2 C622 C522 -104.4(3) . . . . ?
C422 Ru2 C622 C522 -29.9(3) . . . . ?
C322 Ru2 C622 C522 -67.1(3) . . . . ?
Br12 Ru2 C622 C522 -79.8(11) . . . . ?
Br32 Ru2 C622 C522 69.3(3) . . . . ?
Br22 Ru2 C622 C522 152.9(3) . . . . ?
C222 Ru2 C622 C122 30.0(3) . . . . ?
C422 Ru2 C622 C122 104.6(3) . . . . ?
C522 Ru2 C622 C122 134.5(5) . . . . ?
C322 Ru2 C622 C122 67.3(3) . . . . ?
Br12 Ru2 C622 C122 54.7(11) . . . . ?
Br32 Ru2 C622 C122 -156.2(3) . . . . ?
Br22 Ru2 C622 C122 -72.7(3) . . . . ?
